data_7700116
loop_
_publ_author_name
'Bassoli, Simona'
'Ardizzoia, G. Attilio'
'Therrien, Bruno'
'Brenna, Stefano'

_publ_section_title
;
 Phosphorescence enhancement by close metal-metal interaction in
 T<sub>1</sub> excited state in a dinuclear copper(i) complex.
;
_journal_issue 25
_journal_name_full 'Dalton transactions (Cambridge, England : 2003)'
_journal_page_first 9276
_journal_page_last 9283
_journal_paper_doi 10.1039/c9dt01565e
_journal_volume 48
_journal_year 2019
_chemical_formula_sum 'C56 H54 Cu2 O6 P4'
_chemical_formula_weight 1073.95
_space_group_crystal_system triclinic
_space_group_IT_number 1
_space_group_name_Hall 'P 1'
_space_group_name_H-M_alt 'P 1'
_symmetry_space_group_name_Hall 'P 1'
_symmetry_space_group_name_H-M 'P 1'
_atom_sites_solution_hydrogens mixed
_audit_creation_method SHELXL-2014/7
_audit_update_record
;
2019-05-09 deposited with the CCDC.    2019-05-29 downloaded from the CCDC.
;
_cell_angle_alpha 100.391(5)
_cell_angle_beta 97.054(5)
_cell_angle_gamma 113.523(5)
_cell_formula_units_Z 2
_cell_length_a 10.5507(7)
_cell_length_b 12.4800(9)
_cell_length_c 21.6816(14)
_cell_measurement_temperature 293(2)
_cell_volume 2513.9(3)
_computing_structure_refinement 'SHELXL-2014/7 (Sheldrick, 2014)'
_diffrn_ambient_temperature 293(2)
_diffrn_measured_fraction_theta_full 1.000
_diffrn_measured_fraction_theta_max 1.000
_diffrn_radiation_type MoK\a
_diffrn_radiation_wavelength 0.71073
_diffrn_reflns_av_R_equivalents 0.0937
_diffrn_reflns_av_unetI/netI 0.0875
_diffrn_reflns_Laue_measured_fraction_full 1.000
_diffrn_reflns_Laue_measured_fraction_max 1.000
_diffrn_reflns_limit_h_max 13
_diffrn_reflns_limit_h_min -13
_diffrn_reflns_limit_k_max 16
_diffrn_reflns_limit_k_min -16
_diffrn_reflns_limit_l_max 28
_diffrn_reflns_limit_l_min -28
_diffrn_reflns_number 42338
_diffrn_reflns_point_group_measured_fraction_full 0.960
_diffrn_reflns_point_group_measured_fraction_max 0.953
_diffrn_reflns_theta_full 25.242
_diffrn_reflns_theta_max 27.498
_diffrn_reflns_theta_min 1.839
_exptl_absorpt_coefficient_mu 1.024
_exptl_crystal_colour colorless
_exptl_crystal_density_diffrn 1.419
_exptl_crystal_F_000 1112
_exptl_crystal_preparation Luminescent
_exptl_crystal_size_max 0.180
_exptl_crystal_size_mid 0.170
_exptl_crystal_size_min 0.150
_refine_diff_density_max 0.648
_refine_diff_density_min -0.559
_refine_diff_density_rms 0.088
_refine_ls_abs_structure_details
;
 Classical Flack method preferred over Parsons because s.u. lower.
;
_refine_ls_abs_structure_Flack 0.008(14)
_refine_ls_extinction_coef 0.0036(8)
_refine_ls_extinction_expression Fc^*^=kFc[1+0.001xFc^2^\l^3^/sin(2\q)]^-1/4^
_refine_ls_extinction_method 'SHELXL-2014/7 (Sheldrick 2014'
_refine_ls_goodness_of_fit_ref 0.969
_refine_ls_hydrogen_treatment constr
_refine_ls_matrix_type full
_refine_ls_number_parameters 1248
_refine_ls_number_reflns 22011
_refine_ls_number_restraints 63
_refine_ls_restrained_S_all 0.969
_refine_ls_R_factor_all 0.0756
_refine_ls_R_factor_gt 0.0603
_refine_ls_shift/su_max 0.008
_refine_ls_shift/su_mean 0.000
_refine_ls_structure_factor_coef Fsqd
_refine_ls_weighting_details 'w=1/[\s^2^(Fo^2^)+(0.1130P)^2^] where P=(Fo^2^+2Fc^2^)/3'
_refine_ls_weighting_scheme calc
_refine_ls_wR_factor_gt 0.1580
_refine_ls_wR_factor_ref 0.1698
_reflns_Friedel_coverage 0.906
_reflns_Friedel_fraction_full 0.921
_reflns_Friedel_fraction_max 0.906
_reflns_number_gt 17270
_reflns_number_total 22011
_reflns_threshold_expression 'I > 2\s(I)'
_cod_data_source_file c9dt01565e2.cif
_cod_data_source_block complex1
_cod_depositor_comments 'Adding full bibliography for 7700116.cif.'
_cod_database_code 7700116
_shelx_shelxl_version_number 2014/7
_shelx_space_group_comment
;
The symmetry employed for this shelxl refinement is uniquely defined
by the following loop, which should always be used as a source of
symmetry information in preference to the above space-group names.
They are only intended as comments.
;
_shelx_estimated_absorpt_t_min 0.837
_shelx_estimated_absorpt_t_max 0.862

loop_
_space_group_symop_operation_xyz
'x, y, z'

loop_
_atom_site_label
_atom_site_type_symbol
_atom_site_fract_x
_atom_site_fract_y
_atom_site_fract_z
_atom_site_U_iso_or_equiv
_atom_site_adp_type
_atom_site_occupancy
_atom_site_site_symmetry_order
_atom_site_calc_flag
_atom_site_refinement_flags_posn
_atom_site_refinement_flags_adp
_atom_site_refinement_flags_occupancy
_atom_site_disorder_assembly
_atom_site_disorder_group
C1 C -0.4092(9) -0.3225(7) 0.3765(4) 0.0376(18) Uani 1 1 d . . . . .
C2 C -0.4358(11) -0.4467(8) 0.3864(5) 0.048(2) Uani 1 1 d . . . . .
H2 H -0.5383 -0.4937 0.3807 0.058 Uiso 1 1 d . U . . .
C3 C -0.3644(16) -0.4351(11) 0.4547(6) 0.068(3) Uani 1 1 d . . . . .
H3A H -0.3786 -0.5136 0.4600 0.102 Uiso 1 1 d . U . . .
H3B H -0.4034 -0.3991 0.4850 0.102 Uiso 1 1 d . U . . .
H3C H -0.2640 -0.3850 0.4617 0.102 Uiso 1 1 d . U . . .
C4 C -0.3081(10) -0.4018(9) 0.1907(4) 0.045(2) Uani 1 1 d . . . . .
C5 C -0.2262(13) -0.4210(12) 0.1409(6) 0.064(3) Uani 1 1 d . . . . .
H5 H -0.1309 -0.3549 0.1533 0.076 Uiso 1 1 d . U . . .
C6 C -0.296(2) -0.4220(15) 0.0749(6) 0.088(5) Uani 1 1 d . . . . .
H6A H -0.2376 -0.4304 0.0446 0.136 Uiso 1 1 d . U . . .
H6B H -0.3032 -0.3478 0.0767 0.136 Uiso 1 1 d . U . . .
H6C H -0.3874 -0.4886 0.0607 0.136 Uiso 1 1 d . U . . .
C7 C 0.2937(9) -0.1373(7) 0.7340(4) 0.0349(17) Uani 1 1 d . . . . .
C8 C 0.2923(12) -0.2606(9) 0.7155(5) 0.050(2) Uani 1 1 d . . . . .
H8 H 0.3715 -0.2543 0.6944 0.061 Uiso 1 1 d . U . . .
C9 C 0.1589(19) -0.3509(10) 0.6703(7) 0.090(5) Uani 1 1 d . . . . .
H9A H 0.1557 -0.4301 0.6645 0.139 Uiso 1 1 d . U . . .
H9B H 0.1564 -0.3312 0.6289 0.139 Uiso 1 1 d . U . . .
H9C H 0.0796 -0.3491 0.6863 0.139 Uiso 1 1 d . U . . .
C10 C 0.5571(11) -0.0484(9) 0.9195(5) 0.048(2) Uani 1 1 d D U . . .
C11A C 0.7064(17) -0.0182(17) 0.9561(9) 0.062(4) Uani 0.664(17) 1 d D U P A 1
H11A H 0.7242 -0.0903 0.9489 0.075 Uiso 0.664(17) 1 calc R U P A 1
C13 C -0.6805(10) -0.1577(8) 0.2578(4) 0.0388(18) Uani 1 1 d . . . . .
H13A H -0.6385 -0.0832 0.2446 0.048 Uiso 1 1 d . U . . .
H13B H -0.7823 -0.1919 0.2422 0.048 Uiso 1 1 d . U . . .
C14 C -0.1046(10) 0.0378(8) 0.3566(4) 0.0402(19) Uani 1 1 d . . . . .
H14A H -0.0462 0.1232 0.3616 0.050 Uiso 1 1 d . U . . .
H14B H -0.0411 -0.0004 0.3622 0.050 Uiso 1 1 d . U . . .
C15 C 0.5951(9) 0.2389(8) 0.7611(4) 0.0377(17) Uani 1 1 d . . . . .
H15A H 0.6542 0.1962 0.7559 0.046 Uiso 1 1 d . U . . .
H15B H 0.6476 0.3194 0.7555 0.046 Uiso 1 1 d . U . . .
C16 C 0.1105(9) 0.1247(7) 0.8601(4) 0.0353(17) Uani 1 1 d . . . . .
H16A H 0.0229 0.1020 0.8751 0.043 Uiso 1 1 d . U . . .
H16B H 0.1617 0.2124 0.8735 0.043 Uiso 1 1 d . U . . .
C17 C -0.7339(10) -0.4104(8) 0.2252(4) 0.0412(19) Uani 1 1 d . . . . .
C18 C -0.8791(12) -0.4569(11) 0.2106(8) 0.073(4) Uani 1 1 d . . . . .
H18 H -0.9220 -0.4088 0.1993 0.088 Uiso 1 1 d . U . . .
C19 C -0.9599(14) -0.5718(14) 0.2120(11) 0.100(6) Uani 1 1 d . . . . .
H19 H -1.0581 -0.6035 0.2004 0.124 Uiso 1 1 d . U . . .
C20 C -0.9020(14) -0.6428(12) 0.2294(8) 0.080(4) Uani 1 1 d . . . . .
H20 H -0.9589 -0.7218 0.2304 0.098 Uiso 1 1 d . U . . .
C21 C -0.7610(14) -0.5999(11) 0.2447(7) 0.071(3) Uani 1 1 d . . . . .
H21 H -0.7195 -0.6484 0.2575 0.086 Uiso 1 1 d . U . . .
C22 C -0.6760(11) -0.4844(9) 0.2420(5) 0.051(2) Uani 1 1 d . . . . .
H22 H -0.5784 -0.4563 0.2512 0.061 Uiso 1 1 d . U . . .
C23 C -0.6542(10) -0.2636(8) 0.1381(4) 0.0426(19) Uani 1 1 d . . . . .
C24 C -0.7622(16) -0.2396(15) 0.1113(5) 0.076(4) Uani 1 1 d . . . . .
H24 H -0.8232 -0.2267 0.1361 0.090 Uiso 1 1 d . U . . .
C25 C -0.781(2) -0.2360(18) 0.0476(7) 0.095(5) Uani 1 1 d . . . . .
H25 H -0.8560 -0.2222 0.0288 0.116 Uiso 1 1 d . U . . .
C26 C -0.6907(18) -0.2513(14) 0.0130(5) 0.078(4) Uani 1 1 d . . . . .
H26 H -0.7025 -0.2462 -0.0296 0.092 Uiso 1 1 d . U . . .
C27 C -0.5862(15) -0.2744(11) 0.0367(5) 0.065(3) Uani 1 1 d . . . . .
H27 H -0.5269 -0.2869 0.0109 0.079 Uiso 1 1 d . U . . .
C28 C -0.5664(11) -0.2794(10) 0.0995(5) 0.051(2) Uani 1 1 d . . . . .
H28 H -0.4912 -0.2940 0.1164 0.062 Uiso 1 1 d . U . . .
C29 C -0.6632(9) 0.0129(7) 0.3691(4) 0.0348(16) Uani 1 1 d . . . . .
C30 C -0.5872(10) 0.1124(8) 0.3462(5) 0.045(2) Uani 1 1 d . . . . .
H30 H -0.5355 0.1054 0.3153 0.055 Uiso 1 1 d . U . . .
C31 C -0.5915(13) 0.2212(9) 0.3694(6) 0.060(3) Uani 1 1 d . . . . .
H31 H -0.5428 0.2867 0.3534 0.073 Uiso 1 1 d . U . . .
C32 C -0.6643(12) 0.2324(9) 0.4151(6) 0.060(3) Uani 1 1 d . . . . .
H32 H -0.6644 0.3066 0.4313 0.073 Uiso 1 1 d . U . . .
C33 C -0.7385(11) 0.1356(10) 0.4386(6) 0.054(2) Uani 1 1 d . . . . .
H33 H -0.7908 0.1434 0.4691 0.066 Uiso 1 1 d . U . . .
C34 C -0.7355(10) 0.0278(8) 0.4153(4) 0.0422(19) Uani 1 1 d . . . . .
H34 H -0.7841 -0.0369 0.4316 0.052 Uiso 1 1 d . U . . .
C35 C -0.7944(9) -0.2393(8) 0.3603(4) 0.0399(18) Uani 1 1 d . . . . .
C36 C -0.7768(12) -0.3135(9) 0.3971(6) 0.053(2) Uani 1 1 d . . . . .
H36 H -0.6858 -0.3018 0.4149 0.064 Uiso 1 1 d . U . . .
C37 C -0.8917(15) -0.4029(11) 0.4072(8) 0.074(4) Uani 1 1 d . . . . .
H37 H -0.8795 -0.4530 0.4321 0.089 Uiso 1 1 d . U . . .
C38 C -1.0249(15) -0.4211(11) 0.3813(8) 0.079(4) Uani 1 1 d . . . . .
H38 H -1.1016 -0.4828 0.3891 0.096 Uiso 1 1 d . U . . .
C39 C -1.0444(11) -0.3510(12) 0.3452(6) 0.063(3) Uani 1 1 d . . . . .
H39 H -1.1359 -0.3641 0.3269 0.076 Uiso 1 1 d . U . . .
C40 C -0.9291(10) -0.2578(10) 0.3338(5) 0.053(2) Uani 1 1 d . . . . .
H40 H -0.9426 -0.2083 0.3089 0.065 Uiso 1 1 d . U . . .
C41 C -0.0831(10) -0.0118(8) 0.2268(4) 0.0378(18) Uani 1 1 d . . . . .
C42 C 0.0574(11) 0.0489(11) 0.2481(6) 0.059(3) Uani 1 1 d . . . . .
H42 H 0.0946 0.0857 0.2916 0.072 Uiso 1 1 d . U . . .
C43 C 0.1477(13) 0.0572(14) 0.2070(7) 0.070(3) Uani 1 1 d . . . . .
H43 H 0.2447 0.1001 0.2229 0.084 Uiso 1 1 d . U . . .
C44 C 0.0980(15) 0.0044(13) 0.1434(6) 0.070(3) Uani 1 1 d . . . . .
H44 H 0.1603 0.0132 0.1156 0.084 Uiso 1 1 d . U . . .
C45 C -0.0437(15) -0.0608(14) 0.1214(6) 0.083(5) Uani 1 1 d . . . . .
H45 H -0.0799 -0.1022 0.0779 0.102 Uiso 1 1 d . U . . .
C46 C -0.1349(13) -0.0699(13) 0.1621(5) 0.074(4) Uani 1 1 d . . . . .
H46 H -0.2325 -0.1155 0.1465 0.089 Uiso 1 1 d . U . . .
C47 C -0.2767(9) 0.0832(7) 0.2600(4) 0.0334(16) Uani 1 1 d . . . . .
C48 C -0.3832(11) 0.0454(8) 0.2058(5) 0.045(2) Uani 1 1 d . . . . .
H48 H -0.4166 -0.0321 0.1793 0.054 Uiso 1 1 d . U . . .
C49 C -0.4392(13) 0.1211(11) 0.1911(6) 0.060(3) Uani 1 1 d . . . . .
H49 H -0.5120 0.0940 0.1552 0.073 Uiso 1 1 d . U . . .
C50 C -0.3921(12) 0.2342(9) 0.2277(5) 0.054(2) Uani 1 1 d . . . . .
H50 H -0.4309 0.2850 0.2167 0.066 Uiso 1 1 d . U . . .
C51 C -0.2878(13) 0.2719(9) 0.2812(5) 0.056(3) Uani 1 1 d . . . . .
H51 H -0.2543 0.3498 0.3071 0.068 Uiso 1 1 d . U . . .
C52 C -0.2304(11) 0.1974(8) 0.2966(5) 0.048(2) Uani 1 1 d . . . . .
H52 H -0.1588 0.2250 0.3332 0.058 Uiso 1 1 d . U . . .
C53 C -0.1091(9) -0.0219(8) 0.4763(4) 0.0364(17) Uani 1 1 d . . . . .
C54 C -0.0763(10) -0.1162(8) 0.4553(4) 0.0412(19) Uani 1 1 d . . . . .
H54 H -0.1035 -0.1554 0.4117 0.050 Uiso 1 1 d . U . . .
C55 C -0.0047(11) -0.1535(9) 0.4962(5) 0.050(2) Uani 1 1 d . . . . .
H55 H 0.0174 -0.2174 0.4806 0.060 Uiso 1 1 d . U . . .
C56 C 0.0363(12) -0.0961(10) 0.5606(5) 0.055(2) Uani 1 1 d . . . . .
H56 H 0.0865 -0.1205 0.5889 0.066 Uiso 1 1 d . U . . .
C57 C 0.0020(16) -0.0058(12) 0.5818(5) 0.068(3) Uani 1 1 d . . . . .
H57 H 0.0285 0.0325 0.6254 0.081 Uiso 1 1 d . U . . .
C58 C -0.0693(13) 0.0330(10) 0.5404(5) 0.054(2) Uani 1 1 d . . . . .
H58 H -0.0908 0.0967 0.5561 0.066 Uiso 1 1 d . U . . .
C59 C -0.1728(10) 0.1720(8) 0.4590(4) 0.0370(17) Uani 1 1 d . . . . .
C60 C -0.0369(11) 0.2631(9) 0.4812(5) 0.051(2) Uani 1 1 d . . . . .
H60 H 0.0407 0.2475 0.4759 0.063 Uiso 1 1 d . U . . .
C61 C -0.0178(13) 0.3771(10) 0.5114(6) 0.061(3) Uani 1 1 d . . . . .
H61 H 0.0737 0.4380 0.5260 0.072 Uiso 1 1 d . U . . .
C62 C -0.1301(18) 0.4018(10) 0.5197(6) 0.075(4) Uani 1 1 d . . . . .
H62 H -0.1161 0.4787 0.5398 0.092 Uiso 1 1 d . U . . .
C63 C -0.2638(14) 0.3105(12) 0.4971(7) 0.071(3) Uani 1 1 d . . . . .
H63 H -0.3418 0.3259 0.5022 0.085 Uiso 1 1 d . U . . .
C64 C -0.2834(12) 0.1987(9) 0.4676(5) 0.053(2) Uani 1 1 d . . . . .
H64 H -0.3752 0.1374 0.4532 0.064 Uiso 1 1 d . U . . .
C65 C 0.7341(9) 0.3159(7) 0.8915(4) 0.0351(17) Uani 1 1 d . . . . .
C66 C 0.8567(10) 0.3413(11) 0.8692(5) 0.052(2) Uani 1 1 d . . . . .
H66 H 0.8517 0.3256 0.8253 0.063 Uiso 1 1 d . U . . .
C67 C 0.9866(11) 0.3900(13) 0.9106(6) 0.065(3) Uani 1 1 d . . . . .
H67 H 1.0692 0.4077 0.8948 0.081 Uiso 1 1 d . U . . .
C68 C 0.9949(12) 0.4144(12) 0.9761(6) 0.063(3) Uani 1 1 d . . . . .
H68 H 1.0818 0.4460 1.0042 0.077 Uiso 1 1 d . U . . .
C69 C 0.8747(12) 0.3891(12) 0.9982(5) 0.061(3) Uani 1 1 d . . . . .
H69 H 0.8800 0.4056 1.0423 0.073 Uiso 1 1 d . U . . .
C70 C 0.7467(11) 0.3406(10) 0.9575(5) 0.051(2) Uani 1 1 d . . . . .
H70 H 0.6653 0.3221 0.9739 0.062 Uiso 1 1 d . U . . .
C71 C 0.5076(8) 0.3736(7) 0.8550(4) 0.0318(15) Uani 1 1 d . . . . .
C72 C 0.4485(9) 0.3859(7) 0.9074(4) 0.0355(17) Uani 1 1 d . . . . .
H72 H 0.4365 0.3322 0.9331 0.044 Uiso 1 1 d . U . . .
C73 C 0.4065(11) 0.4764(9) 0.9213(5) 0.048(2) Uani 1 1 d . . . . .
H73 H 0.3661 0.4831 0.9566 0.058 Uiso 1 1 d . U . . .
C74 C 0.4225(12) 0.5559(9) 0.8849(5) 0.052(2) Uani 1 1 d . . . . .
H74 H 0.3920 0.6163 0.8942 0.063 Uiso 1 1 d . U . . .
C75 C 0.4837(14) 0.5465(9) 0.8336(6) 0.060(3) Uani 1 1 d . . . . .
H75 H 0.4983 0.6026 0.8089 0.073 Uiso 1 1 d . U . . .
C76 C 0.5251(12) 0.4545(8) 0.8188(5) 0.050(2) Uani 1 1 d . . . . .
H76 H 0.5656 0.4476 0.7831 0.059 Uiso 1 1 d . U . . .
C77 C 0.4287(10) 0.2737(8) 0.6576(4) 0.0379(17) Uani 1 1 d . . . . .
C78 C 0.5402(12) 0.3402(9) 0.6327(5) 0.052(2) Uani 1 1 d . . . . .
H78 H 0.6209 0.3269 0.6359 0.063 Uiso 1 1 d . U . . .
C79 C 0.5309(15) 0.4252(10) 0.6022(6) 0.064(3) Uani 1 1 d . . . . .
H79 H 0.6049 0.4691 0.5846 0.077 Uiso 1 1 d . U . . .
C80 C 0.4116(18) 0.4442(12) 0.5979(7) 0.077(4) Uani 1 1 d . . . . .
H80 H 0.4061 0.5026 0.5777 0.094 Uiso 1 1 d . U . . .
C81 C 0.3031(17) 0.3804(14) 0.6221(8) 0.081(4) Uani 1 1 d . . . . .
H81 H 0.2225 0.3944 0.6184 0.098 Uiso 1 1 d . U . . .
C82 C 0.3106(12) 0.2939(10) 0.6518(5) 0.054(2) Uani 1 1 d . . . . .
H82 H 0.2350 0.2490 0.6685 0.066 Uiso 1 1 d . U . . .
C83 C 0.4751(8) 0.0615(7) 0.6413(4) 0.0329(16) Uani 1 1 d . . . . .
C84 C 0.4374(12) 0.0474(10) 0.5760(4) 0.050(2) Uani 1 1 d . . . . .
H84 H 0.3928 0.0912 0.5607 0.061 Uiso 1 1 d . U . . .
C85 C 0.4651(15) -0.0342(11) 0.5340(5) 0.065(3) Uani 1 1 d . . . . .
H85 H 0.4418 -0.0424 0.4898 0.078 Uiso 1 1 d . U . . .
C86 C 0.5285(13) -0.1010(10) 0.5549(5) 0.057(3) Uani 1 1 d . . . . .
H86 H 0.5483 -0.1539 0.5260 0.069 Uiso 1 1 d . U . . .
C87 C 0.5608(11) -0.0883(9) 0.6200(5) 0.048(2) Uani 1 1 d . . . . .
H87 H 0.6004 -0.1358 0.6356 0.058 Uiso 1 1 d . U . . .
C88 C 0.5360(10) -0.0074(8) 0.6619(4) 0.0400(18) Uani 1 1 d . . . . .
H88 H 0.5614 0.0015 0.7057 0.049 Uiso 1 1 d . U . . .
C89 C 0.2635(9) 0.1432(8) 0.9791(4) 0.0352(17) Uani 1 1 d . . . . .
C90 C 0.3947(10) 0.1706(9) 1.0141(5) 0.047(2) Uani 1 1 d . . . . .
H90 H 0.4501 0.1364 0.9964 0.057 Uiso 1 1 d . U . . .
C91 C 0.4443(13) 0.2463(12) 1.0741(5) 0.064(3) Uani 1 1 d . . . . .
H91 H 0.5346 0.2668 1.0971 0.077 Uiso 1 1 d . U . . .
C92 C 0.3621(15) 0.2940(12) 1.1005(5) 0.066(3) Uani 1 1 d . . . . .
H92 H 0.3947 0.3437 1.1418 0.080 Uiso 1 1 d . U . . .
C93 C 0.2327(16) 0.2678(13) 1.0664(6) 0.073(3) Uani 1 1 d . . . . .
H93 H 0.1780 0.3036 1.0840 0.088 Uiso 1 1 d . U . . .
C94 C 0.1815(13) 0.1909(12) 1.0064(5) 0.059(3) Uani 1 1 d . . . . .
H94 H 0.0912 0.1720 0.9837 0.072 Uiso 1 1 d . U . . .
C95 C 0.0942(9) -0.0933(8) 0.8941(4) 0.0374(18) Uani 1 1 d . . . . .
C96 C 0.1240(12) -0.1856(10) 0.8695(5) 0.054(2) Uani 1 1 d . . . . .
H96 H 0.2064 -0.1699 0.8536 0.066 Uiso 1 1 d . U . . .
C97 C 0.0334(14) -0.3025(10) 0.8674(7) 0.071(3) Uani 1 1 d . . . . .
H97 H 0.0531 -0.3662 0.8484 0.084 Uiso 1 1 d . U . . .
C98 C -0.0824(15) -0.3266(11) 0.8925(9) 0.083(4) Uani 1 1 d . . . . .
H98 H -0.1422 -0.4061 0.8911 0.100 Uiso 1 1 d . U . . .
C99 C -0.1124(16) -0.2354(13) 0.9171(10) 0.092(5) Uani 1 1 d . . . . .
H99 H -0.1931 -0.2518 0.9344 0.110 Uiso 1 1 d . U . . .
C100 C -0.0263(13) -0.1181(10) 0.9186(7) 0.072(4) Uani 1 1 d . . . . .
H100 H -0.0492 -0.0557 0.9351 0.086 Uiso 1 1 d . U . . .
C101 C -0.0937(9) -0.0568(8) 0.7551(4) 0.0370(17) Uani 1 1 d . . . . .
C102 C -0.2063(10) -0.0595(10) 0.7815(5) 0.049(2) Uani 1 1 d . . . . .
H102 H -0.1982 0.0103 0.8092 0.059 Uiso 1 1 d . U . . .
C103 C -0.3294(11) -0.1647(13) 0.7681(5) 0.062(3) Uani 1 1 d . . . . .
H103 H -0.4062 -0.1659 0.7858 0.076 Uiso 1 1 d . U . . .
C104 C -0.3397(12) -0.2649(12) 0.7283(7) 0.072(4) Uani 1 1 d . . . . .
H104 H -0.4216 -0.3360 0.7202 0.088 Uiso 1 1 d . U . . .
C105 C -0.2314(15) -0.2633(11) 0.7006(8) 0.076(4) Uani 1 1 d . . . . .
H105 H -0.2412 -0.3323 0.6717 0.092 Uiso 1 1 d . U . . .
C106 C -0.1055(11) -0.1576(9) 0.7156(6) 0.055(3) Uani 1 1 d . . . . .
H106 H -0.0292 -0.1576 0.6982 0.066 Uiso 1 1 d . U . . .
C107 C 0.0199(8) 0.1888(7) 0.7480(4) 0.0322(15) Uani 1 1 d . . . . .
C108 C -0.0995(9) 0.1537(8) 0.7015(4) 0.0398(18) Uani 1 1 d . . . . .
H108 H -0.1620 0.0725 0.6862 0.048 Uiso 1 1 d . U . . .
C109 C -0.1272(10) 0.2383(10) 0.6780(5) 0.050(2) Uani 1 1 d . . . . .
H109 H -0.2064 0.2143 0.6457 0.061 Uiso 1 1 d . U . . .
C110 C -0.0395(12) 0.3568(10) 0.7013(6) 0.055(2) Uani 1 1 d . . . . .
H110 H -0.0610 0.4136 0.6854 0.067 Uiso 1 1 d . U . . .
C111 C 0.0822(12) 0.3940(8) 0.7479(5) 0.053(2) Uani 1 1 d . . . . .
H111 H 0.1430 0.4755 0.7638 0.064 Uiso 1 1 d . U . . .
C112 C 0.1126(10) 0.3102(8) 0.7709(4) 0.0422(19) Uani 1 1 d . . . . .
H112 H 0.1944 0.3340 0.8012 0.052 Uiso 1 1 d . U . . .
Cu1 Cu -0.38664(10) -0.21321(8) 0.26021(5) 0.0333(2) Uani 1 1 d . . . . .
Cu2 Cu -0.43225(10) -0.11450(8) 0.38230(5) 0.0333(2) Uani 1 1 d . . . . .
Cu3 Cu 0.40608(9) 0.07433(8) 0.85568(5) 0.0334(2) Uani 1 1 d . . . . .
Cu4 Cu 0.24582(9) 0.05821(8) 0.73593(5) 0.0325(2) Uani 1 1 d . . . . .
O1 O -0.3501(7) -0.2926(5) 0.3325(3) 0.0412(13) Uani 1 1 d . . . . .
O2 O -0.4523(7) -0.2618(6) 0.4119(3) 0.0438(14) Uani 1 1 d . . . . .
O3 O -0.3891(9) -0.5101(6) 0.3438(4) 0.0558(18) Uani 1 1 d . . . . .
H3 H -0.3538 -0.4698 0.3191 0.084 Uiso 1 1 d . U . . .
O4 O -0.3270(9) -0.3107(7) 0.1958(4) 0.061(2) Uani 1 1 d . . . . .
O5 O -0.3504(9) -0.4818(7) 0.2203(4) 0.0593(19) Uani 1 1 d . . . . .
O6 O -0.2134(12) -0.5281(10) 0.1385(5) 0.085(3) Uani 1 1 d . . . . .
H6 H -0.2557 -0.5622 0.1638 0.129 Uiso 1 1 d . U . . .
O7 O 0.3842(7) -0.0654(6) 0.7820(3) 0.0465(15) Uani 1 1 d . . . . .
O8 O 0.2087(7) -0.1140(5) 0.7004(3) 0.0449(14) Uani 1 1 d . . . . .
O9 O 0.3100(9) -0.3027(6) 0.7698(4) 0.0595(19) Uani 1 1 d . . . . .
H9 H 0.3844 -0.2535 0.7947 0.089 Uiso 1 1 d . U . . .
O10 O 0.5420(9) 0.0426(7) 0.9153(4) 0.069(2) Uani 1 1 d . U . . .
O11 O 0.4788(9) -0.1532(7) 0.8933(4) 0.0620(19) Uani 1 1 d . U . . .
O12A O 0.8120(13) 0.0756(12) 0.9396(8) 0.068(4) Uani 0.664(17) 1 d D U P A 1
H12A H 0.7813 0.1229 0.9304 0.102 Uiso 0.664(17) 1 d R U P A 1
P1 P -0.6147(2) -0.26299(19) 0.22135(10) 0.0345(4) Uani 1 1 d . . . . .
P2 P -0.6415(2) -0.12430(18) 0.34436(10) 0.0321(4) Uani 1 1 d . . . . .
P3 P -0.2139(2) -0.02686(17) 0.27636(9) 0.0311(4) Uani 1 1 d . . . . .
P4 P -0.2080(2) 0.02026(18) 0.41935(10) 0.0326(4) Uani 1 1 d . . . . .
P5 P 0.5591(2) 0.25032(16) 0.84088(9) 0.0296(4) Uani 1 1 d . . . . .
P6 P 0.4331(2) 0.16008(18) 0.69837(10) 0.0318(4) Uani 1 1 d . . . . .
P7 P 0.2165(2) 0.05794(18) 0.89582(10) 0.0320(4) Uani 1 1 d . . . . .
P8 P 0.0699(2) 0.07720(17) 0.77314(10) 0.0297(4) Uani 1 1 d . . . . .
C12A C 0.709(3) 0.026(3) 1.0289(12) 0.119(10) Uani 0.664(17) 1 d D U P A 1
H12B H 0.6370 -0.0369 1.0417 0.179 Uiso 0.664(17) 1 calc R U P A 1
H12C H 0.7999 0.0455 1.0543 0.179 Uiso 0.664(17) 1 calc R U P A 1
H12D H 0.6909 0.0964 1.0352 0.179 Uiso 0.664(17) 1 calc R U P A 1
O12B O 0.689(3) -0.131(3) 0.9779(17) 0.086(8) Uani 0.336(17) 1 d D U P A 2
H12E H 0.6276 -0.1882 0.9501 0.129 Uiso 0.336(17) 1 d R U P A 2
C11B C 0.655(3) -0.034(3) 0.9834(15) 0.062(4) Uani 0.336(17) 1 d D U P A 2
H11B H 0.6201 -0.0169 1.0220 0.075 Uiso 0.336(17) 1 calc R U P A 2
C12B C 0.795(5) 0.072(5) 0.979(3) 0.097(14) Uani 0.336(17) 1 d D U P A 2
H12F H 0.7814 0.1441 0.9825 0.145 Uiso 0.336(17) 1 calc R U P A 2
H12G H 0.8704 0.0848 1.0134 0.145 Uiso 0.336(17) 1 calc R U P A 2
H12H H 0.8188 0.0515 0.9386 0.145 Uiso 0.336(17) 1 calc R U P A 2

loop_
_atom_site_aniso_label
_atom_site_aniso_U_11
_atom_site_aniso_U_22
_atom_site_aniso_U_33
_atom_site_aniso_U_23
_atom_site_aniso_U_13
_atom_site_aniso_U_12
C1 0.037(4) 0.031(4) 0.042(4) 0.014(3) 0.004(4) 0.012(3)
C2 0.051(5) 0.036(4) 0.067(6) 0.029(4) 0.020(5) 0.021(4)
C3 0.100(10) 0.060(7) 0.060(7) 0.029(6) 0.019(7) 0.046(7)
C4 0.048(5) 0.048(5) 0.037(5) -0.003(4) 0.008(4) 0.026(4)
C5 0.068(7) 0.074(7) 0.063(7) 0.009(6) 0.023(6) 0.043(6)
C6 0.143(14) 0.105(11) 0.053(7) 0.027(7) 0.039(8) 0.083(11)
C7 0.043(5) 0.028(4) 0.033(4) 0.007(3) 0.011(4) 0.015(3)
C8 0.066(6) 0.040(5) 0.054(6) 0.014(4) 0.016(5) 0.032(5)
C9 0.130(13) 0.032(5) 0.078(9) -0.005(5) -0.027(9) 0.026(7)
C10 0.050(5) 0.054(4) 0.053(5) 0.020(4) 0.008(4) 0.032(4)
C11A 0.053(6) 0.066(7) 0.076(8) 0.037(6) 0.002(5) 0.029(5)
C13 0.046(5) 0.042(4) 0.034(4) 0.011(3) 0.009(4) 0.023(4)
C14 0.041(5) 0.047(5) 0.034(4) 0.013(4) 0.010(4) 0.019(4)
C15 0.033(4) 0.042(4) 0.035(4) 0.005(3) 0.007(3) 0.016(4)
C16 0.042(4) 0.035(4) 0.033(4) 0.009(3) 0.008(3) 0.019(3)
C17 0.039(5) 0.048(5) 0.038(4) 0.012(4) 0.006(4) 0.020(4)
C18 0.042(6) 0.059(7) 0.114(11) 0.030(7) 0.008(6) 0.018(5)
C19 0.043(7) 0.072(9) 0.166(18) 0.042(10) 0.014(9) 0.003(6)
C20 0.063(8) 0.052(6) 0.119(12) 0.030(7) 0.024(8) 0.012(6)
C21 0.062(7) 0.047(6) 0.104(10) 0.031(6) 0.012(7) 0.020(5)
C22 0.045(5) 0.048(5) 0.057(6) 0.016(5) 0.004(5) 0.017(4)
C23 0.055(5) 0.038(4) 0.030(4) 0.001(3) 0.007(4) 0.018(4)
C24 0.091(9) 0.130(12) 0.031(5) 0.020(6) 0.016(6) 0.072(9)
C25 0.118(13) 0.140(15) 0.053(7) 0.024(8) 0.006(8) 0.086(12)
C26 0.115(11) 0.091(10) 0.035(6) 0.017(6) 0.013(6) 0.054(9)
C27 0.086(9) 0.065(7) 0.040(5) 0.005(5) 0.020(6) 0.031(6)
C28 0.055(6) 0.058(6) 0.040(5) 0.010(4) 0.013(4) 0.024(5)
C29 0.034(4) 0.036(4) 0.033(4) 0.008(3) 0.007(3) 0.015(3)
C30 0.048(5) 0.038(4) 0.046(5) 0.009(4) 0.010(4) 0.018(4)
C31 0.069(7) 0.038(5) 0.068(7) 0.015(5) 0.012(6) 0.019(5)
C32 0.061(6) 0.042(5) 0.073(7) -0.003(5) 0.007(6) 0.029(5)
C33 0.045(5) 0.052(6) 0.065(7) 0.002(5) 0.013(5) 0.027(5)
C34 0.042(5) 0.045(5) 0.041(5) 0.008(4) 0.008(4) 0.022(4)
C35 0.039(4) 0.035(4) 0.037(4) 0.004(3) 0.011(4) 0.009(3)
C36 0.053(6) 0.048(5) 0.063(6) 0.020(5) 0.023(5) 0.021(5)
C37 0.067(8) 0.049(6) 0.106(11) 0.029(7) 0.035(8) 0.016(6)
C38 0.064(8) 0.051(6) 0.094(10) 0.000(6) 0.045(7) -0.003(6)
C39 0.038(6) 0.067(7) 0.055(6) -0.010(5) 0.007(5) 0.005(5)
C40 0.039(5) 0.063(6) 0.050(5) 0.003(5) 0.011(4) 0.019(5)
C41 0.051(5) 0.037(4) 0.032(4) 0.012(3) 0.018(4) 0.021(4)
C42 0.040(5) 0.078(7) 0.056(6) 0.020(5) 0.015(5) 0.018(5)
C43 0.050(6) 0.098(10) 0.074(8) 0.027(7) 0.031(6) 0.035(7)
C44 0.082(9) 0.085(8) 0.071(8) 0.042(7) 0.052(7) 0.046(7)
C45 0.077(9) 0.105(11) 0.038(6) 0.004(6) 0.030(6) 0.011(8)
C46 0.057(7) 0.094(9) 0.037(5) -0.005(6) 0.018(5) 0.006(6)
C47 0.041(4) 0.029(4) 0.032(4) 0.011(3) 0.010(3) 0.016(3)
C48 0.057(6) 0.031(4) 0.041(5) 0.009(3) -0.001(4) 0.016(4)
C49 0.064(7) 0.057(6) 0.058(6) 0.021(5) 0.003(5) 0.026(5)
C50 0.069(7) 0.046(5) 0.057(6) 0.024(5) 0.009(5) 0.032(5)
C51 0.082(8) 0.036(5) 0.056(6) 0.009(4) 0.017(6) 0.030(5)
C52 0.057(6) 0.034(4) 0.047(5) 0.006(4) 0.004(4) 0.018(4)
C53 0.041(4) 0.042(4) 0.025(4) 0.009(3) 0.007(3) 0.017(4)
C54 0.051(5) 0.043(5) 0.028(4) 0.004(3) 0.002(4) 0.023(4)
C55 0.058(6) 0.050(5) 0.051(5) 0.013(4) 0.010(5) 0.031(5)
C56 0.064(7) 0.065(6) 0.035(5) 0.015(4) 0.003(5) 0.028(5)
C57 0.106(10) 0.078(8) 0.031(5) 0.014(5) 0.007(6) 0.054(8)
C58 0.073(7) 0.054(6) 0.035(5) 0.007(4) 0.008(5) 0.031(5)
C59 0.044(5) 0.036(4) 0.032(4) 0.011(3) 0.004(3) 0.018(4)
C60 0.054(6) 0.044(5) 0.048(5) 0.006(4) 0.003(5) 0.018(4)
C61 0.068(7) 0.040(5) 0.061(7) 0.012(5) 0.001(6) 0.014(5)
C62 0.116(12) 0.041(5) 0.064(7) 0.002(5) 0.002(7) 0.038(7)
C63 0.072(8) 0.065(7) 0.085(9) 0.002(6) 0.011(7) 0.046(7)
C64 0.059(6) 0.048(5) 0.056(6) 0.008(5) 0.011(5) 0.029(5)
C65 0.040(4) 0.028(4) 0.035(4) 0.005(3) 0.007(3) 0.014(3)
C66 0.037(5) 0.072(7) 0.040(5) 0.012(5) 0.011(4) 0.016(5)
C67 0.033(5) 0.097(9) 0.050(6) 0.007(6) 0.006(4) 0.019(5)
C68 0.047(6) 0.073(7) 0.053(6) -0.002(5) -0.012(5) 0.026(5)
C69 0.057(6) 0.077(8) 0.034(5) -0.003(5) -0.008(5) 0.026(6)
C70 0.045(5) 0.067(6) 0.040(5) 0.006(4) 0.011(4) 0.025(5)
C71 0.029(4) 0.024(3) 0.031(4) 0.000(3) 0.001(3) 0.006(3)
C72 0.045(5) 0.028(4) 0.033(4) 0.007(3) 0.011(4) 0.016(3)
C73 0.059(6) 0.047(5) 0.042(5) 0.009(4) 0.015(4) 0.028(5)
C74 0.069(7) 0.039(5) 0.054(6) 0.004(4) 0.006(5) 0.034(5)
C75 0.090(8) 0.041(5) 0.057(6) 0.021(4) 0.022(6) 0.032(5)
C76 0.070(7) 0.034(4) 0.054(6) 0.018(4) 0.026(5) 0.024(4)
C77 0.044(5) 0.042(4) 0.028(4) 0.008(3) 0.006(3) 0.020(4)
C78 0.065(6) 0.047(5) 0.052(6) 0.019(4) 0.022(5) 0.026(5)
C79 0.083(8) 0.042(5) 0.063(7) 0.022(5) 0.023(6) 0.017(5)
C80 0.118(12) 0.062(7) 0.078(9) 0.039(7) 0.031(8) 0.055(8)
C81 0.097(10) 0.095(10) 0.090(10) 0.046(8) 0.025(8) 0.070(9)
C82 0.058(6) 0.064(6) 0.054(6) 0.026(5) 0.016(5) 0.034(5)
C83 0.029(4) 0.037(4) 0.028(4) 0.004(3) 0.007(3) 0.011(3)
C84 0.067(6) 0.057(6) 0.029(4) 0.005(4) 0.006(4) 0.034(5)
C85 0.100(9) 0.069(7) 0.027(5) 0.002(5) 0.002(5) 0.048(7)
C86 0.076(7) 0.058(6) 0.044(5) 0.002(4) 0.019(5) 0.038(6)
C87 0.052(6) 0.046(5) 0.047(5) 0.008(4) 0.009(4) 0.026(4)
C88 0.049(5) 0.044(5) 0.032(4) 0.011(3) 0.010(4) 0.024(4)
C89 0.039(4) 0.042(4) 0.025(4) 0.015(3) 0.006(3) 0.015(3)
C90 0.046(5) 0.054(5) 0.037(5) 0.012(4) 0.001(4) 0.020(4)
C91 0.061(7) 0.073(7) 0.040(5) 0.010(5) -0.013(5) 0.019(6)
C92 0.084(9) 0.075(8) 0.031(5) 0.005(5) 0.002(5) 0.032(7)
C93 0.086(9) 0.087(9) 0.049(6) 0.002(6) 0.009(6) 0.049(8)
C94 0.067(7) 0.080(8) 0.034(5) 0.004(5) 0.008(5) 0.040(6)
C95 0.031(4) 0.035(4) 0.042(5) 0.013(3) 0.005(3) 0.009(3)
C96 0.061(6) 0.049(5) 0.058(6) 0.021(5) 0.020(5) 0.024(5)
C97 0.075(8) 0.044(6) 0.092(9) 0.019(6) 0.028(7) 0.020(5)
C98 0.077(9) 0.042(6) 0.123(12) 0.039(7) 0.032(8) 0.008(6)
C99 0.068(8) 0.058(7) 0.160(16) 0.048(9) 0.060(10) 0.018(6)
C100 0.061(7) 0.046(6) 0.111(11) 0.026(6) 0.046(7) 0.017(5)
C101 0.030(4) 0.038(4) 0.041(4) 0.014(3) 0.004(3) 0.012(3)
C102 0.033(4) 0.060(6) 0.047(5) 0.012(4) 0.016(4) 0.013(4)
C103 0.041(5) 0.088(9) 0.047(6) 0.026(6) 0.015(5) 0.012(5)
C104 0.044(6) 0.063(7) 0.072(8) 0.022(6) -0.002(6) -0.011(5)
C105 0.069(8) 0.043(6) 0.095(10) 0.009(6) 0.015(7) 0.008(5)
C106 0.043(5) 0.040(5) 0.070(7) 0.003(5) 0.008(5) 0.011(4)
C107 0.031(4) 0.036(4) 0.032(4) 0.009(3) 0.008(3) 0.016(3)
C108 0.036(4) 0.041(4) 0.044(5) 0.014(4) 0.005(4) 0.017(4)
C109 0.041(5) 0.056(6) 0.054(6) 0.022(5) 0.000(4) 0.022(4)
C110 0.059(6) 0.063(6) 0.061(6) 0.033(5) 0.015(5) 0.036(5)
C111 0.065(6) 0.034(4) 0.059(6) 0.017(4) 0.015(5) 0.019(4)
C112 0.046(5) 0.031(4) 0.044(5) 0.007(3) 0.006(4) 0.014(4)
Cu1 0.0383(5) 0.0293(4) 0.0329(5) 0.0079(4) 0.0099(4) 0.0145(4)
Cu2 0.0349(5) 0.0326(5) 0.0337(5) 0.0083(4) 0.0075(4) 0.0158(4)
Cu3 0.0339(5) 0.0303(5) 0.0374(5) 0.0108(4) 0.0066(4) 0.0145(4)
Cu4 0.0340(5) 0.0313(5) 0.0343(5) 0.0089(4) 0.0089(4) 0.0155(4)
O1 0.048(3) 0.040(3) 0.040(3) 0.017(3) 0.010(3) 0.020(3)
O2 0.054(4) 0.045(3) 0.047(3) 0.019(3) 0.022(3) 0.031(3)
O3 0.075(5) 0.038(3) 0.066(5) 0.020(3) 0.025(4) 0.030(3)
O4 0.098(6) 0.056(4) 0.052(4) 0.017(3) 0.036(4) 0.050(4)
O5 0.082(5) 0.046(4) 0.058(4) 0.013(3) 0.025(4) 0.032(4)
O6 0.114(8) 0.108(8) 0.073(6) 0.017(5) 0.031(6) 0.086(7)
O7 0.058(4) 0.039(3) 0.041(3) 0.002(3) 0.009(3) 0.024(3)
O8 0.045(3) 0.033(3) 0.056(4) 0.006(3) 0.004(3) 0.019(3)
O9 0.072(5) 0.037(3) 0.072(5) 0.021(3) 0.007(4) 0.025(3)
O10 0.074(5) 0.050(4) 0.077(5) 0.002(4) -0.026(4) 0.038(4)
O11 0.077(5) 0.046(3) 0.063(4) 0.024(3) 0.003(4) 0.024(3)
O12A 0.050(6) 0.066(7) 0.097(10) 0.027(7) 0.018(6) 0.032(5)
P1 0.0372(11) 0.0352(10) 0.0297(10) 0.0070(8) 0.0065(8) 0.0148(9)
P2 0.0335(10) 0.0338(10) 0.0306(10) 0.0094(8) 0.0091(8) 0.0149(8)
P3 0.0363(10) 0.0289(9) 0.0271(9) 0.0085(7) 0.0080(8) 0.0121(8)
P4 0.0326(10) 0.0351(10) 0.0287(9) 0.0058(8) 0.0063(8) 0.0142(8)
P5 0.0328(10) 0.0259(9) 0.0290(9) 0.0054(7) 0.0080(8) 0.0118(8)
P6 0.0335(10) 0.0341(10) 0.0274(9) 0.0069(8) 0.0086(8) 0.0140(8)
P7 0.0318(10) 0.0324(9) 0.0305(10) 0.0099(8) 0.0048(8) 0.0124(8)
P8 0.0291(9) 0.0299(9) 0.0300(9) 0.0075(7) 0.0053(8) 0.0130(8)
C12A 0.093(16) 0.17(3) 0.074(10) 0.043(10) -0.002(9) 0.037(16)
O12B 0.073(15) 0.086(13) 0.11(2) 0.044(12) -0.001(14) 0.045(12)
C11B 0.053(6) 0.066(7) 0.076(8) 0.037(6) 0.002(5) 0.029(5)
C12B 0.063(13) 0.093(17) 0.13(3) 0.057(19) -0.012(14) 0.023(11)

loop_
_atom_type_symbol
_atom_type_description
_atom_type_scat_dispersion_real
_atom_type_scat_dispersion_imag
_atom_type_scat_source
C C 0.0033 0.0016 'International Tables Vol C Tables 4.2.6.8 and 6.1.1.4'
H H 0.0000 0.0000 'International Tables Vol C Tables 4.2.6.8 and 6.1.1.4'
Cu Cu 0.3201 1.2651 'International Tables Vol C Tables 4.2.6.8 and 6.1.1.4'
O O 0.0106 0.0060 'International Tables Vol C Tables 4.2.6.8 and 6.1.1.4'
P P 0.1023 0.0942 'International Tables Vol C Tables 4.2.6.8 and 6.1.1.4'

loop_
_geom_angle_atom_site_label_1
_geom_angle_atom_site_label_2
_geom_angle_atom_site_label_3
_geom_angle
O2 C1 O1 125.6(8)
O2 C1 C2 117.1(8)
O1 C1 C2 117.2(8)
O3 C2 C1 113.5(8)
O3 C2 C3 108.6(8)
C1 C2 C3 110.2(9)
O4 C4 O5 128.3(9)
O4 C4 C5 115.4(10)
O5 C4 C5 116.3(9)
O6 C5 C4 110.3(10)
O6 C5 C6 110.0(11)
C4 C5 C6 111.5(10)
O7 C7 O8 124.9(8)
O7 C7 C8 115.9(8)
O8 C7 C8 119.2(8)
O9 C8 C9 108.6(9)
O9 C8 C7 110.6(8)
C9 C8 C7 112.3(9)
O11 C10 O10 129.0(10)
O11 C10 C11A 118.3(11)
O10 C10 C11A 112.1(11)
O11 C10 C11B 112.5(13)
O10 C10 C11B 114.3(14)
O12A C11A C10 112.7(12)
O12A C11A C12A 107.6(18)
C10 C11A C12A 105.7(16)
P2 C13 P1 112.5(5)
P3 C14 P4 113.0(5)
P5 C15 P6 112.3(4)
P8 C16 P7 111.8(4)
C22 C17 C18 117.2(9)
C22 C17 P1 117.4(7)
C18 C17 P1 125.3(8)
C19 C18 C17 120.7(12)
C20 C19 C18 121.5(13)
C21 C20 C19 119.3(12)
C20 C21 C22 120.4(11)
C17 C22 C21 120.8(10)
C28 C23 C24 117.0(9)
C28 C23 P1 118.9(8)
C24 C23 P1 123.9(7)
C23 C24 C25 120.3(12)
C26 C25 C24 119.3(14)
C27 C26 C25 122.2(11)
C26 C27 C28 119.3(11)
C27 C28 C23 121.8(11)
C34 C29 C30 118.7(8)
C34 C29 P2 122.4(7)
C30 C29 P2 118.4(6)
C31 C30 C29 119.2(9)
C32 C31 C30 120.3(10)
C31 C32 C33 121.1(9)
C34 C33 C32 118.7(9)
C29 C34 C33 122.0(9)
C40 C35 C36 119.2(9)
C40 C35 P2 121.0(8)
C36 C35 P2 119.7(7)
C37 C36 C35 119.8(11)
C36 C37 C38 121.0(13)
C39 C38 C37 120.2(11)
C38 C39 C40 120.6(11)
C35 C40 C39 119.1(11)
C42 C41 C46 118.1(9)
C42 C41 P3 125.3(7)
C46 C41 P3 116.6(8)
C41 C42 C43 121.3(11)
C44 C43 C42 121.1(12)
C43 C44 C45 118.4(10)
C44 C45 C46 121.0(11)
C45 C46 C41 120.2(11)
C52 C47 C48 117.8(8)
C52 C47 P3 125.8(7)
C48 C47 P3 116.4(6)
C49 C48 C47 120.1(9)
C50 C49 C48 121.5(11)
C49 C50 C51 118.7(9)
C50 C51 C52 120.6(9)
C47 C52 C51 121.2(10)
C58 C53 C54 117.9(9)
C58 C53 P4 122.9(7)
C54 C53 P4 119.2(6)
C55 C54 C53 121.8(8)
C54 C55 C56 119.6(9)
C57 C56 C55 119.1(10)
C56 C57 C58 121.4(10)
C53 C58 C57 120.2(10)
C64 C59 C60 118.5(9)
C64 C59 P4 119.1(7)
C60 C59 P4 122.4(7)
C61 C60 C59 119.3(10)
C62 C61 C60 121.3(11)
C61 C62 C63 118.5(10)
C64 C63 C62 120.5(11)
C63 C64 C59 121.9(11)
C66 C65 C70 117.3(9)
C66 C65 P5 124.5(7)
C70 C65 P5 118.2(7)
C65 C66 C67 121.4(9)
C66 C67 C68 119.6(10)
C69 C68 C67 119.2(10)
C68 C69 C70 121.3(10)
C69 C70 C65 121.2(9)
C76 C71 C72 118.2(8)
C76 C71 P5 125.3(7)
C72 C71 P5 116.6(6)
C73 C72 C71 120.3(8)
C74 C73 C72 121.5(9)
C73 C74 C75 118.9(9)
C74 C75 C76 119.8(9)
C71 C76 C75 121.3(9)
C82 C77 C78 119.2(9)
C82 C77 P6 118.3(7)
C78 C77 P6 122.5(7)
C79 C78 C77 119.9(11)
C80 C79 C78 119.4(11)
C81 C80 C79 121.0(11)
C80 C81 C82 119.9(12)
C77 C82 C81 120.4(11)
C88 C83 C84 118.5(8)
C88 C83 P6 120.2(6)
C84 C83 P6 121.2(7)
C83 C84 C85 119.1(9)
C86 C85 C84 122.1(10)
C85 C86 C87 117.8(9)
C88 C87 C86 120.7(9)
C87 C88 C83 121.8(8)
C94 C89 C90 118.4(9)
C94 C89 P7 123.6(7)
C90 C89 P7 117.6(7)
C91 C90 C89 121.1(10)
C92 C91 C90 119.9(11)
C93 C92 C91 119.6(10)
C92 C93 C94 120.9(12)
C89 C94 C93 120.1(11)
C96 C95 C100 118.8(9)
C96 C95 P7 118.5(7)
C100 C95 P7 122.7(8)
C95 C96 C97 120.3(10)
C98 C97 C96 120.9(12)
C99 C98 C97 118.9(11)
C98 C99 C100 121.7(12)
C99 C100 C95 119.3(11)
C106 C101 C102 119.0(9)
C106 C101 P8 119.1(7)
C102 C101 P8 121.9(7)
C101 C102 C103 120.5(10)
C104 C103 C102 119.8(10)
C103 C104 C105 120.5(10)
C104 C105 C106 119.6(12)
C101 C106 C105 120.5(11)
C108 C107 C112 119.9(8)
C108 C107 P8 120.7(6)
C112 C107 P8 119.0(6)
C109 C108 C107 120.0(9)
C110 C109 C108 120.4(9)
C109 C110 C111 120.5(9)
C112 C111 C110 119.7(9)
C111 C112 C107 119.5(9)
O4 Cu1 O1 93.6(3)
O4 Cu1 P1 106.6(3)
O1 Cu1 P1 114.98(19)
O4 Cu1 P3 101.8(2)
O1 Cu1 P3 110.83(19)
P1 Cu1 P3 123.34(9)
O4 Cu1 Cu2 159.2(2)
O1 Cu1 Cu2 65.85(17)
P1 Cu1 Cu2 86.08(6)
P3 Cu1 Cu2 83.75(6)
O2 Cu2 P2 110.9(2)
O2 Cu2 P4 106.9(2)
P2 Cu2 P4 140.22(9)
O2 Cu2 Cu1 91.28(18)
P2 Cu2 Cu1 96.35(6)
P4 Cu2 Cu1 94.60(6)
O10 Cu3 O7 91.9(3)
O10 Cu3 P7 110.7(3)
O7 Cu3 P7 117.8(2)
O10 Cu3 P5 98.9(3)
O7 Cu3 P5 109.2(2)
P7 Cu3 P5 122.24(8)
O10 Cu3 Cu4 156.5(3)
O7 Cu3 Cu4 65.64(19)
P7 Cu3 Cu4 86.89(6)
P5 Cu3 Cu4 83.40(6)
O8 Cu4 P8 113.5(2)
O8 Cu4 P6 102.6(2)
P8 Cu4 P6 141.22(9)
O8 Cu4 Cu3 92.9(2)
P8 Cu4 Cu3 96.66(6)
P6 Cu4 Cu3 95.08(7)
C1 O1 Cu1 134.2(6)
C1 O2 Cu2 110.3(5)
C4 O4 Cu1 136.5(7)
C7 O7 Cu3 138.1(6)
C7 O8 Cu4 108.7(5)
C10 O10 Cu3 133.5(8)
C17 P1 C23 104.3(4)
C17 P1 C13 107.0(4)
C23 P1 C13 100.8(4)
C17 P1 Cu1 114.2(3)
C23 P1 Cu1 114.0(3)
C13 P1 Cu1 115.1(3)
C35 P2 C13 102.5(4)
C35 P2 C29 103.8(4)
C13 P2 C29 104.0(4)
C35 P2 Cu2 117.5(3)
C13 P2 Cu2 111.6(3)
C29 P2 Cu2 115.8(3)
C14 P3 C47 105.5(4)
C14 P3 C41 102.3(4)
C47 P3 C41 102.7(4)
C14 P3 Cu1 115.0(3)
C47 P3 Cu1 113.9(3)
C41 P3 Cu1 115.8(3)
C59 P4 C53 103.7(4)
C59 P4 C14 104.5(4)
C53 P4 C14 102.0(4)
C59 P4 Cu2 118.3(3)
C53 P4 Cu2 113.7(3)
C14 P4 Cu2 112.9(3)
C65 P5 C15 102.5(4)
C65 P5 C71 102.6(4)
C15 P5 C71 105.2(4)
C65 P5 Cu3 115.4(3)
C15 P5 Cu3 113.9(3)
C71 P5 Cu3 115.7(3)
C83 P6 C77 103.8(4)
C83 P6 C15 103.4(4)
C77 P6 C15 104.5(4)
C83 P6 Cu4 112.1(3)
C77 P6 Cu4 119.0(3)
C15 P6 Cu4 112.4(3)
C95 P7 C89 105.7(4)
C95 P7 C16 105.9(4)
C89 P7 C16 100.1(4)
C95 P7 Cu3 115.8(3)
C89 P7 Cu3 112.4(3)
C16 P7 Cu3 115.4(3)
C101 P8 C16 103.2(4)
C101 P8 C107 104.3(4)
C16 P8 C107 104.2(4)
C101 P8 Cu4 116.5(3)
C16 P8 Cu4 112.0(3)
C107 P8 Cu4 115.3(3)
O12B C11B C10 110(2)
O12B C11B C12B 104(3)
C10 C11B C12B 100(3)

loop_
_geom_bond_atom_site_label_1
_geom_bond_atom_site_label_2
_geom_bond_distance
C1 O2 1.233(11)
C1 O1 1.236(10)
C1 C2 1.521(11)
C2 O3 1.373(12)
C2 C3 1.529(17)
C4 O4 1.219(12)
C4 O5 1.246(12)
C4 C5 1.508(13)
C5 O6 1.388(15)
C5 C6 1.521(19)
C7 O7 1.238(11)
C7 O8 1.242(11)
C7 C8 1.513(11)
C8 O9 1.395(13)
C8 C9 1.485(18)
C10 O11 1.212(13)
C10 O10 1.225(12)
C10 C11A 1.538(18)
C10 C11B 1.56(3)
C11A O12A 1.40(2)
C11A C12A 1.57(3)
C13 P2 1.804(9)
C13 P1 1.823(8)
C14 P3 1.807(9)
C14 P4 1.835(9)
C15 P5 1.809(9)
C15 P6 1.828(9)
C16 P8 1.813(8)
C16 P7 1.818(8)
C17 C22 1.369(14)
C17 C18 1.374(15)
C17 P1 1.791(9)
C18 C19 1.352(19)
C19 C20 1.34(2)
C20 C21 1.337(19)
C21 C22 1.377(15)
C23 C28 1.369(13)
C23 C24 1.377(16)
C23 P1 1.800(9)
C24 C25 1.384(18)
C25 C26 1.34(2)
C26 C27 1.315(19)
C27 C28 1.369(15)
C29 C34 1.361(12)
C29 C30 1.400(12)
C29 P2 1.812(8)
C30 C31 1.382(14)
C31 C32 1.348(16)
C32 C33 1.377(16)
C33 C34 1.364(13)
C35 C40 1.375(14)
C35 C36 1.378(14)
C35 P2 1.802(9)
C36 C37 1.355(15)
C37 C38 1.36(2)
C38 C39 1.33(2)
C39 C40 1.393(16)
C41 C42 1.339(14)
C41 C46 1.385(14)
C41 P3 1.823(8)
C42 C43 1.370(15)
C43 C44 1.353(19)
C44 C45 1.36(2)
C45 C46 1.370(15)
C47 C52 1.356(12)
C47 C48 1.385(13)
C47 P3 1.816(8)
C48 C49 1.361(14)
C49 C50 1.344(16)
C50 C51 1.361(16)
C51 C52 1.363(14)
C53 C58 1.365(13)
C53 C54 1.372(12)
C53 P4 1.801(9)
C54 C55 1.356(14)
C55 C56 1.377(15)
C56 C57 1.339(17)
C57 C58 1.375(16)
C59 C64 1.360(14)
C59 C60 1.383(14)
C59 P4 1.799(9)
C60 C61 1.377(15)
C61 C62 1.36(2)
C62 C63 1.37(2)
C63 C64 1.347(15)
C65 C66 1.373(13)
C65 C70 1.387(13)
C65 P5 1.805(9)
C66 C67 1.375(15)
C67 C68 1.381(16)
C68 C69 1.349(17)
C69 C70 1.353(15)
C71 C76 1.357(12)
C71 C72 1.375(11)
C71 P5 1.815(8)
C72 C73 1.368(12)
C73 C74 1.349(14)
C74 C75 1.364(16)
C75 C76 1.383(14)
C77 C82 1.362(14)
C77 C78 1.379(13)
C77 P6 1.814(9)
C78 C79 1.374(15)
C79 C80 1.37(2)
C80 C81 1.34(2)
C81 C82 1.376(16)
C83 C88 1.365(12)
C83 C84 1.381(12)
C83 P6 1.806(8)
C84 C85 1.387(14)
C85 C86 1.362(17)
C86 C87 1.374(15)
C87 C88 1.361(13)
C89 C94 1.366(14)
C89 C90 1.371(13)
C89 P7 1.817(8)
C90 C91 1.361(15)
C91 C92 1.358(18)
C92 C93 1.352(19)
C93 C94 1.366(16)
C95 C96 1.349(14)
C95 C100 1.380(14)
C95 P7 1.803(8)
C96 C97 1.377(16)
C97 C98 1.345(19)
C98 C99 1.34(2)
C99 C100 1.372(16)
C101 C106 1.338(14)
C101 C102 1.372(12)
C101 P8 1.796(8)
C102 C103 1.380(15)
C103 C104 1.34(2)
C104 C105 1.35(2)
C105 C106 1.397(16)
C107 C108 1.372(12)
C107 C112 1.388(12)
C107 P8 1.818(8)
C108 C109 1.365(13)
C109 C110 1.350(16)
C110 C111 1.387(16)
C111 C112 1.363(13)
Cu1 O4 2.010(6)
Cu1 O1 2.075(6)
Cu1 P1 2.237(2)
Cu1 P3 2.240(2)
Cu1 Cu2 2.8925(13)
Cu2 O2 1.996(6)
Cu2 P2 2.206(2)
Cu2 P4 2.223(2)
Cu3 O10 2.017(7)
Cu3 O7 2.057(6)
Cu3 P7 2.228(2)
Cu3 P5 2.255(2)
Cu3 Cu4 2.8465(14)
Cu4 O8 2.006(6)
Cu4 P8 2.191(2)
Cu4 P6 2.224(2)
O12B C11B 1.38(3)
C11B C12B 1.56(3)
